data_7018016
loop_
_publ_author_name
'Wang, Guo-Ming'
'Li, Jin-Hua'
'Wang, Pei'
'Li, Zeng-Xin'
'Wang, Ying-Xia'
'Wang, Zhe-Ming'
'Lin, Jian-Hua'

_publ_section_title
;
 Synthesis and structure of QD-6: a novel aluminoborate constructed from
 unprecedented [B@Al6O24] and polyborate clusters.
;
_journal_issue 3
_journal_name_full 'Dalton transactions (Cambridge, England : 2003)'
_journal_page_first 734
_journal_page_last 736
_journal_paper_doi 10.1039/c1dt11929j
_journal_volume 41
_journal_year 2012
_chemical_formula_sum 'C30 H159 Al12 B65 N12 O153'
_chemical_formula_weight 4163.10
_chemical_name_systematic
;
?
;
_space_group_IT_number 148
_symmetry_cell_setting trigonal
_symmetry_space_group_name_Hall '-R 3'
_symmetry_space_group_name_H-M 'R -3 :H'
_atom_sites_solution_hydrogens none
_atom_sites_solution_primary direct
_atom_sites_solution_secondary difmap
_audit_creation_method SHELXL-97
_cell_angle_alpha 90.00
_cell_angle_beta 90.00
_cell_angle_gamma 120.00
_cell_formula_units_Z 3
_cell_length_a 23.7421(2)
_cell_length_b 23.7421(2)
_cell_length_c 24.7699(3)
_cell_measurement_reflns_used 37425
_cell_measurement_temperature 160(2)
_cell_measurement_theta_max 28.283
_cell_measurement_theta_min 3.395
_cell_volume 12091.9(2)
_computing_cell_refinement 'HKL Scalepack (Otwinowski & Minor, 1997)'
_computing_data_collection 'KappaCCD (Nonius B. V., 1998)'
_computing_data_reduction 'HKL Denzo (Otwinowski & Minor, 1997) & maXus (Mackay et al., 1998)'
_computing_molecular_graphics 'Bruker SHELXTL V5.1 (Sheldrick, 1998)'
_computing_publication_material 'SHELXL-97 (Sheldrick, 1997)'
_computing_structure_refinement 'SHELXL-97 (Sheldrick, 1997)'
_computing_structure_solution 'SHELXS-97 (Sheldrick, 1997)'
_diffrn_ambient_temperature 160(2)
_diffrn_detector_area_resol_mean 9
_diffrn_measured_fraction_theta_full 0.991
_diffrn_measured_fraction_theta_max 0.991
_diffrn_measurement_device_type 'NONIUS KappaCCD'
_diffrn_measurement_method CCD
_diffrn_radiation_monochromator graphite
_diffrn_radiation_source 'fine-focus sealed tube'
_diffrn_radiation_type MoK\a
_diffrn_radiation_wavelength 0.71073
_diffrn_reflns_av_R_equivalents 0.0601
_diffrn_reflns_av_sigmaI/netI 0.0461
_diffrn_reflns_limit_h_max 31
_diffrn_reflns_limit_h_min -31
_diffrn_reflns_limit_k_max 31
_diffrn_reflns_limit_k_min -31
_diffrn_reflns_limit_l_max 33
_diffrn_reflns_limit_l_min -32
_diffrn_reflns_number 77316
_diffrn_reflns_theta_full 28.28
_diffrn_reflns_theta_max 28.28
_diffrn_reflns_theta_min 3.43
_diffrn_standards_decay_% 0
_exptl_absorpt_coefficient_mu 0.219
_exptl_absorpt_correction_T_max 0.965
_exptl_absorpt_correction_T_min 0.909
_exptl_absorpt_correction_type multi-scan
_exptl_absorpt_process_details
;
multi-scan from symmetry-related measurements
Sortav (Blessing 1995, 1997)
;
_exptl_crystal_colour colorless
_exptl_crystal_density_diffrn 1.718
_exptl_crystal_density_method 'not measured'
_exptl_crystal_description block
_exptl_crystal_F_000 6402
_exptl_crystal_size_max 0.25
_exptl_crystal_size_mid 0.20
_exptl_crystal_size_min 0.17
_refine_diff_density_max 1.098
_refine_diff_density_min -0.632
_refine_diff_density_rms 0.093
_refine_ls_extinction_method none
_refine_ls_goodness_of_fit_ref 1.049
_refine_ls_hydrogen_treatment 'not added'
_refine_ls_matrix_type full
_refine_ls_number_parameters 454
_refine_ls_number_reflns 6616
_refine_ls_number_restraints 5
_refine_ls_restrained_S_all 1.051
_refine_ls_R_factor_all 0.0861
_refine_ls_R_factor_gt 0.0570
_refine_ls_shift/su_max 0.001
_refine_ls_shift/su_mean 0.000
_refine_ls_structure_factor_coef Fsqd
_refine_ls_weighting_details 'calc w=1/[\s^2^(Fo^2^)+(0.1187P)^2^+0.0000P] where P=(Fo^2^+2Fc^2^)/3'
_refine_ls_weighting_scheme calc
_refine_ls_wR_factor_gt 0.1633
_refine_ls_wR_factor_ref 0.1766
_reflns_number_gt 4606
_reflns_number_total 6616
_reflns_threshold_expression >2sigma(I)
_cod_data_source_file c1dt11929j.txt
_cod_data_source_block last
_cod_depositor_comments
;
The following automatic conversions were performed:

'_symmetry_cell_setting' value 'Trigonal' changed to 'trigonal'
according to /home/saulius/struct/CIF-dictionaries/cif_core.dic
dictionary named 'cif_core.dic' version 2.4.1 from 2010-06-29.

Automatic conversion script
Id: cif_fix_values 1715 2011-07-08 13:25:40Z adriana 
;
_cod_original_sg_symbol_H-M 'R -3'
_cod_database_code 7018016

loop_
_symmetry_equiv_pos_as_xyz
'x, y, z'
'-y, x-y, z'
'-x+y, -x, z'
'x+2/3, y+1/3, z+1/3'
'-y+2/3, x-y+1/3, z+1/3'
'-x+y+2/3, -x+1/3, z+1/3'
'x+1/3, y+2/3, z+2/3'
'-y+1/3, x-y+2/3, z+2/3'
'-x+y+1/3, -x+2/3, z+2/3'
'-x, -y, -z'
'y, -x+y, -z'
'x-y, x, -z'
'-x+2/3, -y+1/3, -z+1/3'
'y+2/3, -x+y+1/3, -z+1/3'
'x-y+2/3, x+1/3, -z+1/3'
'-x+1/3, -y+2/3, -z+2/3'
'y+1/3, -x+y+2/3, -z+2/3'
'x-y+1/3, x+2/3, -z+2/3'

loop_
_atom_site_label
_atom_site_type_symbol
_atom_site_fract_x
_atom_site_fract_y
_atom_site_fract_z
_atom_site_U_iso_or_equiv
_atom_site_adp_type
_atom_site_occupancy
_atom_site_symmetry_multiplicity
_atom_site_calc_flag
_atom_site_refinement_flags
Al1 Al 0.35239(3) 0.55471(3) 0.39184(3) 0.01672(18) Uani 1 1 d .
Al2 Al 0.45999(3) 0.68586(3) 0.39085(3) 0.01606(18) Uani 1 1 d .
B1 B 0.3333 0.6667 0.41883(18) 0.0152(9) Uani 1 3 d S
B2 B 0.45572(13) 0.59063(13) 0.31103(11) 0.0210(6) Uani 1 1 d .
B3 B 0.37429(15) 0.47425(14) 0.31863(13) 0.0275(7) Uani 1 1 d .
B4 B 0.53369(13) 0.70364(13) 0.28880(11) 0.0195(6) Uani 1 1 d .
B5 B 0.65356(14) 0.76305(15) 0.28663(13) 0.0268(6) Uani 1 1 d .
B6 B 0.60123(13) 0.73633(14) 0.37446(12) 0.0209(6) Uani 1 1 d .
B7 B 0.52314(13) 0.78033(13) 0.47951(11) 0.0208(6) Uani 1 1 d .
B8 B 0.56070(13) 0.70165(14) 0.47026(12) 0.0213(6) Uani 1 1 d .
B9 B 0.55524(15) 0.60445(15) 0.51248(13) 0.0275(7) Uani 1 1 d .
B10 B 0.46173(13) 0.58711(13) 0.46030(12) 0.0214(6) Uani 1 1 d .
B11 B 0.44757(13) 0.73721(13) 0.28907(11) 0.0189(5) Uani 1 1 d .
B12 B 0.4161(3) 0.7757(3) 0.2040(2) 0.0225(11) Uani 0.50 1 d P
O1 O 0.37476(7) 0.64124(7) 0.41855(7) 0.0170(4) Uani 1 1 d .
O2 O 0.42906(7) 0.60862(7) 0.35159(7) 0.0174(3) Uani 1 1 d .
O3 O 0.33848(8) 0.48059(8) 0.35646(7) 0.0217(4) Uani 1 1 d .
O4 O 0.35828(11) 0.41605(10) 0.29404(11) 0.0554(7) Uani 1 1 d .
O5 O 0.43198(9) 0.52591(8) 0.29834(8) 0.0278(4) Uani 1 1 d .
O6 O 0.50885(8) 0.63415(8) 0.28294(7) 0.0220(4) Uani 1 1 d .
O7 O 0.59581(8) 0.73939(9) 0.26187(7) 0.0240(4) Uani 1 1 d .
O8 O 0.70899(9) 0.79012(10) 0.25782(8) 0.0361(5) Uani 1 1 d .
O9 O 0.65617(8) 0.75878(10) 0.34271(7) 0.0309(4) Uani 1 1 d .
O10 O 0.54187(7) 0.71886(8) 0.35012(6) 0.0188(4) Uani 1 1 d .
O11 O 0.60858(8) 0.73126(9) 0.42706(7) 0.0237(4) Uani 1 1 d .
O12 O 0.55323(8) 0.74933(8) 0.50010(7) 0.0230(4) Uani 1 1 d .
O13 O 0.52867(9) 0.83172(9) 0.50906(7) 0.0299(4) Uani 1 1 d .
O14 O 0.48751(8) 0.76116(8) 0.43230(7) 0.0176(3) Uani 1 1 d .
O15 O 0.58406(8) 0.66946(8) 0.50630(7) 0.0246(4) Uani 1 1 d .
O16 O 0.58836(11) 0.58035(10) 0.54027(10) 0.0440(6) Uani 1 1 d .
O17 O 0.49491(9) 0.56378(9) 0.49124(8) 0.0317(5) Uani 1 1 d .
O18 O 0.49553(8) 0.65263(8) 0.44481(7) 0.0191(4) Uani 1 1 d .
O19 O 0.40135(8) 0.54622(8) 0.44552(7) 0.0210(4) Uani 1 1 d .
O20 O 0.48964(8) 0.72172(8) 0.26444(6) 0.0201(4) Uani 1 1 d .
O21 O 0.43710(8) 0.73144(8) 0.34308(6) 0.0179(4) Uani 1 1 d .
O22 O 0.41526(9) 0.76013(9) 0.25731(7) 0.0249(4) Uani 1 1 d .
O23 O 0.46625(19) 0.7882(2) 0.17018(16) 0.0287(8) Uani 0.50 1 d P
O24 O 0.36445(19) 0.7819(2) 0.18313(17) 0.0310(9) Uani 0.50 1 d P
N1 N 0.56948(18) 0.5576(2) 0.25759(14) 0.0687(10) Uani 1 1 d .
C1 C 0.6172(2) 0.5762(2) 0.30403(18) 0.0736(12) Uani 1 1 d D
C2 C 0.6460(3) 0.5326(3) 0.3050(2) 0.0966(19) Uani 1 1 d D
C3 C 0.6142(5) 0.4853(4) 0.3516(4) 0.159(4) Uani 1 1 d D
C4 C 0.5768(5) 0.5132(5) 0.3844(4) 0.182(5) Uani 1 1 d D
C5 C 0.5879(3) 0.5719(3) 0.36015(19) 0.0849(15) Uani 1 1 d D
O25 O 0.73186(19) 0.8084(3) 0.4807(2) 0.1056(18) Uani 0.75 1 d P
O26 O 0.6762(4) 0.9536(3) 0.5068(3) 0.102(3) Uani 0.50 1 d P
O27 O 0.6238(3) 0.8617(3) 0.5842(3) 0.102(3) Uani 0.50 1 d P
O28 O 0.7587(4) 0.9399(4) 0.5166(3) 0.093(2) Uani 0.50 1 d P
O29 O 0.6800(7) 0.8413(6) 0.5393(6) 0.092(4) Uani 0.25 1 d P
N2 N 0.3709(7) 0.7205(8) 0.5622(4) 0.133(5) Uani 0.50 1 d P
N3 N 0.3968(5) 0.6870(11) 0.5712(5) 0.146(6) Uani 0.50 1 d P

loop_
_atom_site_aniso_label
_atom_site_aniso_U_11
_atom_site_aniso_U_22
_atom_site_aniso_U_33
_atom_site_aniso_U_23
_atom_site_aniso_U_13
_atom_site_aniso_U_12
Al1 0.0173(4) 0.0161(4) 0.0166(4) 0.0002(3) 0.0006(3) 0.0082(3)
Al2 0.0159(3) 0.0171(4) 0.0153(4) 0.0004(3) -0.0004(3) 0.0083(3)
B1 0.0166(13) 0.0166(13) 0.012(2) 0.000 0.000 0.0083(7)
B2 0.0212(13) 0.0219(14) 0.0216(14) 0.0011(11) 0.0003(11) 0.0122(11)
B3 0.0256(15) 0.0213(14) 0.0353(18) -0.0037(12) 0.0030(13) 0.0115(12)
B4 0.0180(13) 0.0238(13) 0.0174(13) 0.0014(11) 0.0007(10) 0.0109(11)
B5 0.0215(14) 0.0287(16) 0.0300(16) 0.0086(12) 0.0034(12) 0.0124(12)
B6 0.0173(13) 0.0220(14) 0.0228(14) 0.0008(11) -0.0013(11) 0.0094(11)
B7 0.0193(13) 0.0223(14) 0.0197(14) -0.0008(11) -0.0013(11) 0.0095(11)
B8 0.0201(13) 0.0236(14) 0.0219(14) 0.0003(11) -0.0023(11) 0.0122(11)
B9 0.0276(15) 0.0273(16) 0.0307(16) 0.0015(12) -0.0038(13) 0.0159(13)
B10 0.0235(14) 0.0220(14) 0.0217(14) 0.0022(11) 0.0013(11) 0.0136(12)
B11 0.0185(13) 0.0179(13) 0.0196(14) -0.0001(10) -0.0011(10) 0.0087(11)
B12 0.025(3) 0.020(3) 0.021(3) -0.002(2) 0.000(2) 0.010(2)
O1 0.0165(8) 0.0157(8) 0.0178(9) 0.0006(6) -0.0003(6) 0.0074(6)
O2 0.0165(8) 0.0178(8) 0.0180(8) -0.0012(6) 0.0011(6) 0.0086(7)
O3 0.0220(9) 0.0166(8) 0.0252(9) -0.0021(7) 0.0016(7) 0.0087(7)
O4 0.0415(13) 0.0272(11) 0.0815(19) -0.0183(11) 0.0273(12) 0.0053(10)
O5 0.0255(9) 0.0204(9) 0.0359(11) -0.0058(8) 0.0080(8) 0.0103(8)
O6 0.0238(9) 0.0234(9) 0.0198(9) 0.0001(7) 0.0053(7) 0.0126(7)
O7 0.0172(9) 0.0310(9) 0.0190(9) 0.0020(7) 0.0022(7) 0.0083(7)
O8 0.0195(9) 0.0525(13) 0.0295(11) 0.0136(9) 0.0064(8) 0.0130(9)
O9 0.0181(9) 0.0440(11) 0.0270(10) 0.0075(8) 0.0008(7) 0.0128(8)
O10 0.0150(8) 0.0211(8) 0.0179(8) 0.0006(7) -0.0011(6) 0.0071(7)
O11 0.0172(8) 0.0291(9) 0.0217(9) 0.0006(7) -0.0023(7) 0.0093(7)
O12 0.0254(9) 0.0250(9) 0.0202(9) -0.0021(7) -0.0047(7) 0.0139(8)
O13 0.0379(11) 0.0367(11) 0.0241(10) -0.0116(8) -0.0118(8) 0.0254(9)
O14 0.0175(8) 0.0178(8) 0.0168(8) -0.0003(6) -0.0013(6) 0.0083(7)
O15 0.0266(9) 0.0253(9) 0.0240(10) -0.0007(7) -0.0075(7) 0.0146(8)
O16 0.0429(12) 0.0342(11) 0.0603(15) 0.0022(10) -0.0206(11) 0.0232(10)
O17 0.0287(10) 0.0252(9) 0.0427(12) 0.0047(8) -0.0080(8) 0.0146(8)
O18 0.0186(8) 0.0207(8) 0.0185(9) 0.0004(7) -0.0026(6) 0.0101(7)
O19 0.0216(9) 0.0203(9) 0.0217(9) 0.0033(7) -0.0002(7) 0.0109(7)
O20 0.0199(8) 0.0249(9) 0.0164(9) -0.0010(7) -0.0006(6) 0.0119(7)
O21 0.0184(8) 0.0194(8) 0.0169(8) -0.0010(6) -0.0008(6) 0.0103(7)
O22 0.0290(9) 0.0333(10) 0.0196(9) 0.0011(7) 0.0002(7) 0.0209(8)
O23 0.030(2) 0.037(2) 0.023(2) 0.0014(18) 0.0019(16) 0.0190(19)
O24 0.029(2) 0.046(2) 0.021(2) 0.0023(17) 0.0003(16) 0.022(2)
N1 0.074(2) 0.095(3) 0.054(2) -0.0024(19) -0.0010(17) 0.055(2)
C1 0.088(3) 0.100(3) 0.051(2) 0.007(2) 0.002(2) 0.061(3)
C2 0.120(4) 0.152(5) 0.067(3) 0.034(3) 0.023(3) 0.104(4)
C3 0.165(7) 0.137(7) 0.225(10) 0.069(7) 0.066(7) 0.112(6)
C4 0.238(10) 0.208(9) 0.173(8) 0.116(7) 0.146(8) 0.167(9)
C5 0.121(4) 0.113(4) 0.056(3) 0.019(3) 0.017(3) 0.084(4)
O25 0.047(2) 0.116(4) 0.141(5) -0.058(3) -0.049(3) 0.031(2)
O26 0.130(6) 0.080(5) 0.060(4) -0.012(3) -0.016(4) 0.024(4)
O27 0.112(5) 0.079(4) 0.159(6) -0.092(4) -0.124(5) 0.081(4)
O28 0.113(6) 0.126(6) 0.058(4) 0.007(4) 0.000(4) 0.074(5)
O29 0.082(9) 0.063(8) 0.103(11) 0.018(7) -0.024(8) 0.015(7)
N2 0.085(7) 0.202(12) 0.073(6) 0.085(7) 0.017(5) 0.042(7)
N3 0.073(7) 0.26(2) 0.120(10) 0.017(12) 0.026(6) 0.090(12)

loop_
_atom_type_symbol
_atom_type_description
_atom_type_scat_dispersion_real
_atom_type_scat_dispersion_imag
_atom_type_scat_source
C C 0.0033 0.0016 'International Tables Vol C Tables 4.2.6.8 and 6.1.1.4'
H H 0.0000 0.0000 'International Tables Vol C Tables 4.2.6.8 and 6.1.1.4'
B B 0.0013 0.0007 'International Tables Vol C Tables 4.2.6.8 and 6.1.1.4'
N N 0.0061 0.0033 'International Tables Vol C Tables 4.2.6.8 and 6.1.1.4'
O O 0.0106 0.0060 'International Tables Vol C Tables 4.2.6.8 and 6.1.1.4'
Al Al 0.0645 0.0514 'International Tables Vol C Tables 4.2.6.8 and 6.1.1.4'

loop_
_geom_angle_atom_site_label_1
_geom_angle_atom_site_label_2
_geom_angle_atom_site_label_3
_geom_angle
_geom_angle_site_symmetry_1
_geom_angle_site_symmetry_3
O3 Al1 O19 93.46(8) . .
O3 Al1 O2 92.73(8) . .
O19 Al1 O2 90.46(8) . .
O3 Al1 O14 95.02(8) . 3_565
O19 Al1 O14 93.99(8) . 3_565
O2 Al1 O14 170.81(8) . 3_565
O3 Al1 O21 90.14(8) . 3_565
O19 Al1 O21 172.86(8) . 3_565
O2 Al1 O21 95.52(7) . 3_565
O14 Al1 O21 79.54(7) 3_565 3_565
O3 Al1 O1 170.47(8) . .
O19 Al1 O1 90.92(7) . .
O2 Al1 O1 78.76(7) . .
O14 Al1 O1 93.12(7) 3_565 .
O21 Al1 O1 86.45(7) 3_565 .
O3 Al1 Al2 101.81(6) . 3_565
O19 Al1 Al2 132.68(6) . 3_565
O2 Al1 Al2 132.42(6) . 3_565
O14 Al1 Al2 40.72(5) 3_565 3_565
O21 Al1 Al2 40.32(5) 3_565 3_565
O1 Al1 Al2 81.25(5) . 3_565
O3 Al1 Al2 131.94(6) . .
O19 Al1 Al2 81.79(6) . .
O2 Al1 Al2 39.96(5) . .
O14 Al1 Al2 132.93(6) 3_565 .
O21 Al1 Al2 100.35(5) 3_565 .
O1 Al1 Al2 40.55(5) . .
Al2 Al1 Al2 116.40(3) 3_565 .
O21 Al2 O2 98.86(8) . .
O21 Al2 O14 81.80(7) . .
O2 Al2 O14 177.29(8) . .
O21 Al2 O1 90.84(7) . .
O2 Al2 O1 81.56(7) . .
O14 Al2 O1 95.81(8) . .
O21 Al2 O18 170.28(8) . .
O2 Al2 O18 89.82(7) . .
O14 Al2 O18 89.74(8) . .
O1 Al2 O18 94.79(7) . .
O21 Al2 O10 87.71(7) . .
O2 Al2 O10 87.09(7) . .
O14 Al2 O10 95.57(7) . .
O1 Al2 O10 168.20(8) . .
O18 Al2 O10 88.36(7) . .
O21 Al2 Al1 41.79(5) . 2_665
O2 Al2 Al1 138.39(6) . 2_665
O14 Al2 Al1 41.57(5) . 2_665
O1 Al2 Al1 85.59(5) . 2_665
O18 Al2 Al1 130.75(6) . 2_665
O10 Al2 Al1 100.97(6) . 2_665
O21 Al2 Al1 106.01(6) . .
O2 Al2 Al1 40.74(5) . .
O14 Al2 Al1 136.55(6) . .
O1 Al2 Al1 42.65(5) . .
O18 Al2 Al1 83.43(5) . .
O10 Al2 Al1 126.88(6) . .
Al1 Al2 Al1 123.59(3) 2_665 .
O1 B1 O1 119.998(5) 2_665 3_565
O1 B1 O1 119.998(5) 2_665 .
O1 B1 O1 119.997(5) 3_565 .
O6 B2 O2 122.6(2) . .
O6 B2 O5 115.9(2) . .
O2 B2 O5 121.3(2) . .
O3 B3 O4 123.8(3) . .
O3 B3 O5 123.9(2) . .
O4 B3 O5 112.3(2) . .
O7 B4 O20 108.1(2) . .
O7 B4 O6 109.6(2) . .
O20 B4 O6 110.6(2) . .
O7 B4 O10 110.06(19) . .
O20 B4 O10 111.38(19) . .
O6 B4 O10 107.11(19) . .
O7 B5 O8 120.6(3) . .
O7 B5 O9 119.8(2) . .
O8 B5 O9 119.6(2) . .
O11 B6 O9 116.9(2) . .
O11 B6 O10 123.9(2) . .
O9 B6 O10 119.2(2) . .
O12 B7 O13 116.1(2) . .
O12 B7 O14 122.8(2) . .
O13 B7 O14 121.1(2) . .
O12 B8 O15 109.2(2) . .
O12 B8 O11 111.8(2) . .
O15 B8 O11 107.1(2) . .
O12 B8 O18 109.57(19) . .
O15 B8 O18 111.1(2) . .
O11 B8 O18 108.2(2) . .
O15 B9 O16 117.9(2) . .
O15 B9 O17 121.1(2) . .
O16 B9 O17 121.0(2) . .
O19 B10 O17 118.8(2) . .
O19 B10 O18 123.3(2) . .
O17 B10 O18 117.8(2) . .
O21 B11 O20 122.3(2) . .
O21 B11 O22 119.4(2) . .
O20 B11 O22 118.3(2) . .
O23 B12 O22 123.0(5) . .
O23 B12 O24 117.8(5) . .
O22 B12 O24 119.2(4) . .
O23 B12 O24 30.2(2) . 14_455
O22 B12 O24 125.5(4) . 14_455
O24 B12 O24 107.7(4) . 14_455
B1 O1 Al2 123.59(13) . .
B1 O1 Al1 125.28(13) . .
Al2 O1 Al1 96.80(7) . .
B2 O2 Al2 132.31(16) . .
B2 O2 Al1 127.80(15) . .
Al2 O2 Al1 99.30(8) . .
B3 O3 Al1 128.84(17) . .
B2 O5 B3 124.7(2) . .
B2 O6 B4 120.52(19) . .
B5 O7 B4 124.3(2) . .
B6 O9 B5 121.8(2) . .
B6 O10 B4 118.95(19) . .
B6 O10 Al2 123.16(15) . .
B4 O10 Al2 115.14(13) . .
B6 O11 B8 131.1(2) . .
B7 O12 B8 122.7(2) . .
B7 O14 Al2 130.00(15) . .
B7 O14 Al1 132.12(16) . 2_665
Al2 O14 Al1 97.71(8) . 2_665
B9 O15 B8 124.3(2) . .
B9 O17 B10 122.0(2) . .
B10 O18 B8 122.08(19) . .
B10 O18 Al2 120.97(15) . .
B8 O18 Al2 116.92(14) . .
B10 O19 Al1 129.26(16) . .
B11 O20 B4 128.8(2) . .
B11 O21 Al2 126.51(15) . .
B11 O21 Al1 127.00(15) . 2_665
Al2 O21 Al1 97.89(8) . 2_665
B12 O22 B11 135.9(3) . .
O24 O23 B12 101.2(5) 14_455 .
O23 O24 B12 157.0(5) 15 .
O23 O24 B12 48.6(4) 15 15
B12 O24 B12 138.5(4) . 15
C2 C1 N1 110.1(4) . .
C2 C1 C5 106.6(4) . .
N1 C1 C5 114.9(4) . .
C1 C2 C3 107.1(4) . .
C2 C3 C4 104.9(5) . .
C5 C4 C3 109.2(5) . .
C4 C5 C1 107.8(5) . .
N3 N2 N3 131.6(13) . 2_665
N2 N3 N2 101.8(17) . 3_565

loop_
_geom_bond_atom_site_label_1
_geom_bond_atom_site_label_2
_geom_bond_distance
_geom_bond_site_symmetry_2
Al1 O3 1.8420(17) .
Al1 O19 1.8422(18) .
Al1 O2 1.9016(17) .
Al1 O14 1.9053(17) 3_565
Al1 O21 1.9142(17) 3_565
Al1 O1 1.9618(17) .
Al1 Al2 2.8455(9) 3_565
Al1 Al2 2.8753(9) .
Al2 O21 1.8588(17) .
Al2 O2 1.8712(17) .
Al2 O14 1.8731(17) .
Al2 O1 1.8825(17) .
Al2 O18 1.9458(17) .
Al2 O10 1.9718(17) .
Al2 Al1 2.8455(9) 2_665
B1 O1 1.3876(15) 2_665
B1 O1 1.3876(15) 3_565
B1 O1 1.3876(15) .
B2 O6 1.356(3) .
B2 O2 1.365(3) .
B2 O5 1.383(3) .
B3 O3 1.323(3) .
B3 O4 1.378(4) .
B3 O5 1.398(3) .
B4 O7 1.445(3) .
B4 O20 1.446(3) .
B4 O6 1.455(3) .
B4 O10 1.551(3) .
B5 O7 1.342(3) .
B5 O8 1.345(3) .
B5 O9 1.397(4) .
B6 O11 1.328(3) .
B6 O9 1.382(3) .
B6 O10 1.392(3) .
B7 O12 1.356(3) .
B7 O13 1.372(3) .
B7 O14 1.380(3) .
B8 O12 1.435(3) .
B8 O15 1.453(3) .
B8 O11 1.460(3) .
B8 O18 1.531(3) .
B9 O15 1.348(4) .
B9 O16 1.367(4) .
B9 O17 1.370(4) .
B10 O19 1.319(3) .
B10 O17 1.397(3) .
B10 O18 1.401(3) .
B11 O21 1.355(3) .
B11 O20 1.368(3) .
B11 O22 1.386(3) .
B12 O23 1.362(7) .
B12 O22 1.369(6) .
B12 O24 1.403(7) .
B12 O24 1.782(7) 14_455
O14 Al1 1.9053(17) 2_665
O21 Al1 1.9142(17) 2_665
O23 O24 0.915(5) 14_455
O24 O23 0.915(5) 15
O24 B12 1.782(7) 15
N1 C1 1.517(6) .
C1 C2 1.499(7) .
C1 C5 1.534(6) .
C2 C3 1.521(8) .
C3 C4 1.573(9) .
C4 C5 1.416(8) .
N2 N3 1.245(17) .
N2 N3 1.287(17) 2_665
N3 N2 1.287(17) 3_565
